data_2210776
loop_
_publ_author_name
'Yong-Rong Xie'
'Yan-Chao Yang'
'Xiao-Yong Yuan'
'Rui-Qing Yang'

_publ_section_title
;
 Hexaaquanickel(II) 2-methyl-5-nitrobenzenesulfonate tetrahydrate
;
_journal_coeditor_code SG2062
_journal_issue 10
_journal_name_full 'Acta Crystallographica Section E'
_journal_page_first m2683
_journal_page_last m2684
_journal_paper_doi 10.1107/S1600536806037445
_journal_volume 62
_journal_year 2006
_chemical_formula_iupac '[Ni (H2 O1)6] (C7 H6 N O5)2, 4H2 O'
_chemical_formula_moiety 'H12 Ni O6 2+, 2C7 H6 N O5 S -, 4H2 O'
_chemical_formula_sum 'C14 H32 N2 Ni O20 S2'
_chemical_formula_weight 671.25
_chemical_name_systematic
;
Hexaaquanickel(II) 2-methyl-5-nitrobenzenesulfonate tetrahydrate
;
_space_group_IT_number 2
_symmetry_cell_setting triclinic
_symmetry_space_group_name_Hall '-P 1'
_symmetry_space_group_name_H-M 'P -1'
_atom_sites_solution_hydrogens geom
_atom_sites_solution_primary direct
_atom_sites_solution_secondary difmap
_audit_creation_method SHELXL-97
_cell_angle_alpha 74.0770(10)
_cell_angle_beta 76.3240(10)
_cell_angle_gamma 68.2120(10)
_cell_formula_units_Z 1
_cell_length_a 7.2421(4)
_cell_length_b 7.6642(4)
_cell_length_c 13.7999(7)
_cell_measurement_reflns_used 512
_cell_measurement_temperature 292(2)
_cell_measurement_theta_max 27.69
_cell_measurement_theta_min 2.92
_cell_volume 676.14(6)
_computing_cell_refinement 'SAINT (Bruker, 2004)'
_computing_data_collection 'SMART (Bruker, 2004)'
_computing_data_reduction SAINT
_computing_molecular_graphics 'SHELXTL (Bruker, 2004)'
_computing_publication_material SHELXTL
_computing_structure_refinement 'SHELXL97 (Sheldrick, 1997)'
_computing_structure_solution 'SHELXS97 (Sheldrick,1997)'
_diffrn_ambient_temperature 292(2)
_diffrn_measured_fraction_theta_full 0.980
_diffrn_measured_fraction_theta_max 0.980
_diffrn_measurement_device_type 'Bruker SMART APEXII CCD area-detector'
_diffrn_measurement_method '\f and \w'
_diffrn_radiation_monochromator graphite
_diffrn_radiation_source 'fine-focus sealed tube'
_diffrn_radiation_type MoK\a
_diffrn_radiation_wavelength 0.71073
_diffrn_reflns_av_R_equivalents 0.0119
_diffrn_reflns_av_sigmaI/netI 0.0188
_diffrn_reflns_limit_h_max 9
_diffrn_reflns_limit_h_min -4
_diffrn_reflns_limit_k_max 9
_diffrn_reflns_limit_k_min -9
_diffrn_reflns_limit_l_max 17
_diffrn_reflns_limit_l_min -18
_diffrn_reflns_number 3911
_diffrn_reflns_theta_full 27.69
_diffrn_reflns_theta_max 27.69
_diffrn_reflns_theta_min 1.55
_diffrn_standards_decay_% 0
_diffrn_standards_interval_count 0
_diffrn_standards_interval_time 0
_diffrn_standards_number 0
_exptl_absorpt_coefficient_mu 0.962
_exptl_absorpt_correction_T_max 0.910
_exptl_absorpt_correction_T_min 0.750
_exptl_absorpt_correction_type multi-scan
_exptl_absorpt_process_details '(SADABS; Sheldrick, 1996)'
_exptl_crystal_colour green
_exptl_crystal_density_diffrn 1.648
_exptl_crystal_density_method 'not measured'
_exptl_crystal_description plate
_exptl_crystal_F_000 350
_exptl_crystal_size_max 0.550
_exptl_crystal_size_mid 0.250
_exptl_crystal_size_min 0.093
_refine_diff_density_max 0.414
_refine_diff_density_min -0.336
_refine_ls_extinction_coef 0.0149(8)
_refine_ls_extinction_expression Fc^*^=kFc[1+0.001xFc^2^\l^3^/sin(2\q)]^-1/4^
_refine_ls_extinction_method SHELXL97
_refine_ls_goodness_of_fit_ref 1.093
_refine_ls_hydrogen_treatment constr
_refine_ls_matrix_type full
_refine_ls_number_parameters 180
_refine_ls_number_reflns 3086
_refine_ls_number_restraints 0
_refine_ls_restrained_S_all 1.093
_refine_ls_R_factor_all 0.0305
_refine_ls_R_factor_gt 0.0299
_refine_ls_shift/su_max 0.000
_refine_ls_shift/su_mean 0.000
_refine_ls_structure_factor_coef Fsqd
_refine_ls_weighting_details 'calc w=1/[\s^2^(Fo^2^)+(0.0507P)^2^+0.2656P] where P=(Fo^2^+2Fc^2^)/3'
_refine_ls_weighting_scheme calc
_refine_ls_wR_factor_gt 0.0857
_refine_ls_wR_factor_ref 0.0861
_reflns_number_gt 2653
_reflns_number_total 3086
_reflns_threshold_expression I>2\s(I)
_cod_data_source_file sg2062.cif
_cod_data_source_block I
_cod_depositor_comments
;
The following automatic conversions were performed:
'_symmetry_cell_setting' value 'Triclinic' changed to 'triclinic'
according to '/home/saulius/struct/CIF-dictionaries/cif_core.dic'
dictionary named 'cif_core.dic' version 2.4.1 from 2010-06-29.

Automatic conversion script
Id: cif_fix_enum 1527 2010-12-29 10:47:43Z saulius 

The following automatic conversions were performed:

'_symmetry_cell_setting' value 'Triclinic' changed to 'triclinic'
according to /home/saulius/struct/CIF-dictionaries/cif_core.dic
dictionary named 'cif_core.dic' version 2.4.1 from 2010-06-29.

Automatic conversion script
Id: cif_fix_values 1715 2011-07-08 13:25:40Z adriana 
;
_cod_database_code 2210776
_cod_database_fobs_code 2210776

loop_
_symmetry_equiv_pos_as_xyz
'x, y, z'
'-x, -y, -z'

loop_
_atom_site_type_symbol
_atom_site_label
_atom_site_fract_x
_atom_site_fract_y
_atom_site_fract_z
_atom_site_U_iso_or_equiv
_atom_site_adp_type
_atom_site_calc_flag
_atom_site_refinement_flags
_atom_site_occupancy
S S1 0.24316(7) 0.22883(6) 0.23666(3) 0.03144(14) Uani d . 1
O O1 0.4185(2) 0.0744(2) 0.27170(11) 0.0445(3) Uani d . 1
O O2 0.2546(3) 0.4171(2) 0.22791(11) 0.0527(4) Uani d . 1
O O3 0.0571(2) 0.2064(3) 0.29729(12) 0.0563(4) Uani d . 1
O O9 0.2750(3) 0.6696(2) -0.12437(13) 0.0572(4) Uani d . 1
O O10 0.3431(3) 0.4968(3) -0.23573(11) 0.0559(4) Uani d . 1
N N1 0.2995(3) 0.5194(2) -0.14765(12) 0.0389(4) Uani d . 1
C C2 0.2670(3) 0.3655(2) 0.03332(13) 0.0304(3) Uani d . 1
H H2 0.2776 0.4723 0.0482 0.036 Uiso calc R 1
C C1 0.2421(2) 0.2129(2) 0.11072(12) 0.0284(3) Uani d . 1
C C6 0.2211(3) 0.0523(2) 0.08953(14) 0.0329(4) Uani d . 1
C C4 0.2608(3) 0.1991(3) -0.09080(14) 0.0383(4) Uani d . 1
H H4 0.2694 0.1941 -0.1584 0.046 Uiso calc R 1
C C5 0.2329(3) 0.0498(3) -0.01247(15) 0.0392(4) Uani d . 1
H H5 0.2217 -0.0559 -0.0283 0.047 Uiso calc R 1
C C3 0.2756(3) 0.3562(3) -0.06617(13) 0.0325(4) Uani d . 1
C C7 0.1873(4) -0.1132(3) 0.17118(17) 0.0481(5) Uani d . 1
H H7C 0.1898 -0.2121 0.1403 0.058 Uiso calc R 1
H H7D 0.0590 -0.0700 0.2124 0.058 Uiso calc R 1
H H7E 0.2916 -0.1631 0.2131 0.058 Uiso calc R 1
Ni Ni1 0.0000 0.5000 0.5000 0.02654(13) Uani d S 1
O O4 0.2735(2) 0.48723(19) 0.41168(9) 0.0362(3) Uani d . 1
H H4A 0.3141 0.5717 0.4206 0.054 Uiso d . 1
H H4B 0.2626 0.5083 0.3491 0.054 Uiso d . 1
O O5 -0.0481(2) 0.78303(18) 0.49885(10) 0.0393(3) Uani d . 1
H H5A -0.1320 0.8562 0.4590 0.059 Uiso d . 1
H H5B -0.0635 0.8210 0.5535 0.059 Uiso d . 1
O O6 -0.1390(2) 0.5914(2) 0.37375(10) 0.0403(3) Uani d . 1
H H6A -0.2655 0.6378 0.3908 0.060 Uiso d . 1
H H6B -0.1152 0.4978 0.3457 0.060 Uiso d . 1
O O7 0.5481(2) 0.2558(2) 0.57709(11) 0.0411(3) Uani d . 1
H H7A 0.5869 0.1461 0.6158 0.062 Uiso d . 1
H H7B 0.5598 0.2357 0.5179 0.062 Uiso d . 1
O O8 0.6965(2) 0.1021(2) 0.38826(11) 0.0457(3) Uani d . 1
H H8A 0.6089 0.1143 0.3531 0.068 Uiso d . 1
H H8B 0.7553 0.1687 0.3406 0.068 Uiso d . 1

loop_
_atom_site_aniso_label
_atom_site_aniso_U_11
_atom_site_aniso_U_22
_atom_site_aniso_U_33
_atom_site_aniso_U_12
_atom_site_aniso_U_13
_atom_site_aniso_U_23
S1 0.0373(3) 0.0356(2) 0.0235(2) -0.01112(19) -0.00562(16) -0.00971(16)
O1 0.0489(8) 0.0459(8) 0.0378(7) -0.0108(6) -0.0184(6) -0.0038(6)
O2 0.0922(12) 0.0395(8) 0.0344(7) -0.0216(8) -0.0185(7) -0.0128(6)
O3 0.0451(8) 0.0981(13) 0.0348(8) -0.0309(9) 0.0055(6) -0.0276(8)
O9 0.0811(12) 0.0426(8) 0.0474(9) -0.0258(8) -0.0048(8) -0.0049(6)
O10 0.0757(11) 0.0710(11) 0.0260(7) -0.0325(9) -0.0107(7) -0.0034(7)
N1 0.0411(9) 0.0456(9) 0.0302(8) -0.0156(7) -0.0085(6) -0.0036(6)
C2 0.0326(8) 0.0303(8) 0.0306(8) -0.0089(7) -0.0060(6) -0.0109(6)
C1 0.0295(8) 0.0318(8) 0.0249(8) -0.0068(6) -0.0048(6) -0.0113(6)
C6 0.0328(8) 0.0320(8) 0.0359(9) -0.0099(7) -0.0053(7) -0.0108(7)
C4 0.0429(10) 0.0490(11) 0.0287(9) -0.0152(8) -0.0053(7) -0.0168(8)
C5 0.0451(10) 0.0398(10) 0.0416(10) -0.0159(8) -0.0063(8) -0.0201(8)
C3 0.0326(8) 0.0372(9) 0.0272(8) -0.0102(7) -0.0055(6) -0.0068(7)
C7 0.0656(14) 0.0392(10) 0.0459(11) -0.0250(10) -0.0092(10) -0.0069(8)
Ni1 0.02737(18) 0.02968(19) 0.02246(18) -0.00607(12) -0.00515(11) -0.00863(11)
O4 0.0362(7) 0.0460(8) 0.0294(7) -0.0153(6) -0.0007(5) -0.0138(6)
O5 0.0507(8) 0.0327(7) 0.0333(7) -0.0081(6) -0.0097(6) -0.0102(5)
O6 0.0377(7) 0.0492(8) 0.0324(7) -0.0034(6) -0.0119(6) -0.0158(6)
O7 0.0421(7) 0.0431(7) 0.0380(7) -0.0130(6) -0.0112(6) -0.0054(6)
O8 0.0465(8) 0.0455(8) 0.0442(8) -0.0172(6) -0.0149(6) 0.0019(6)

loop_
_atom_type_symbol
_atom_type_description
_atom_type_scat_dispersion_real
_atom_type_scat_dispersion_imag
_atom_type_scat_source
C C 0.0033 0.0016 'International Tables Vol C Tables 4.2.6.8 and 6.1.1.4'
H H 0.0000 0.0000 'International Tables Vol C Tables 4.2.6.8 and 6.1.1.4'
N N 0.0061 0.0033 'International Tables Vol C Tables 4.2.6.8 and 6.1.1.4'
Ni Ni 0.3393 1.1124 'International Tables Vol C Tables 4.2.6.8 and 6.1.1.4'
O O 0.0106 0.0060 'International Tables Vol C Tables 4.2.6.8 and 6.1.1.4'
S S 0.1246 0.1234 'International Tables Vol C Tables 4.2.6.8 and 6.1.1.4'

loop_
_geom_angle_atom_site_label_1
_geom_angle_atom_site_label_2
_geom_angle_atom_site_label_3
_geom_angle_site_symmetry_1
_geom_angle_site_symmetry_3
_geom_angle
O2 S1 O3 . . 112.30(11)
O2 S1 O1 . . 112.79(10)
O3 S1 O1 . . 112.01(10)
O2 S1 C1 . . 105.64(8)
O3 S1 C1 . . 107.02(8)
O1 S1 C1 . . 106.52(8)
O9 N1 O10 . . 123.52(17)
O9 N1 C3 . . 118.56(16)
O10 N1 C3 . . 117.92(17)
C3 C2 C1 . . 118.85(15)
C3 C2 H2 . . 120.6
C1 C2 H2 . . 120.6
C2 C1 C6 . . 121.19(15)
C2 C1 S1 . . 116.69(12)
C6 C1 S1 . . 122.12(13)
C5 C6 C1 . . 117.45(16)
C5 C6 C7 . . 119.60(17)
C1 C6 C7 . . 122.95(17)
C5 C4 C3 . . 118.29(17)
C5 C4 H4 . . 120.9
C3 C4 H4 . . 120.9
C4 C5 C6 . . 122.22(17)
C4 C5 H5 . . 118.9
C6 C5 H5 . . 118.9
C2 C3 C4 . . 121.96(17)
C2 C3 N1 . . 118.53(16)
C4 C3 N1 . . 119.50(16)
C6 C7 H7C . . 109.5
C6 C7 H7D . . 109.5
H7C C7 H7D . . 109.5
C6 C7 H7E . . 109.5
H7C C7 H7E . . 109.5
H7D C7 H7E . . 109.5
O6 Ni1 O6 2_566 . 180.0000(10)
O6 Ni1 O4 2_566 . 88.62(5)
O6 Ni1 O4 . . 91.38(5)
O4 Ni1 O4 2_566 . 180.00(7)
O6 Ni1 O5 2_566 . 91.42(5)
O6 Ni1 O5 . . 88.58(5)
O4 Ni1 O5 2_566 . 91.26(5)
O4 Ni1 O5 . . 88.74(6)
O5 Ni1 O5 . 2_566 180.0
H4A O4 H4B . . 109.0
H5A O5 H5B . . 114.1
H6A O6 H6B . . 108.4
H7A O7 H7B . . 106.4
H8A O8 H8B . . 93.4

loop_
_geom_bond_atom_site_label_1
_geom_bond_atom_site_label_2
_geom_bond_distance
S1 O2 1.4460(15)
S1 O3 1.4512(16)
S1 O1 1.4521(15)
S1 C1 1.7775(16)
O9 N1 1.218(2)
O10 N1 1.225(2)
N1 C3 1.469(2)
C2 C3 1.380(2)
C2 C1 1.386(2)
C2 H2 0.9300
C1 C6 1.408(2)
C6 C5 1.395(3)
C6 C7 1.501(3)
C4 C5 1.381(3)
C4 C3 1.383(3)
C4 H4 0.9300
C5 H5 0.9300
C7 H7C 0.9600
C7 H7D 0.9600
C7 H7E 0.9600
Ni1 O4 2.0490(10)
Ni1 O5 2.0620(10)
Ni1 O6 2.0440(10)
O4 H4A 0.8500
O4 H4B 0.8500
O5 H5A 0.8500
O5 H5B 0.8500
O6 H6A 0.8500
O6 H6B 0.8500
O7 H7A 0.8500
O7 H7B 0.8500
O8 H8A 0.8500
O8 H8B 0.8500

loop_
_geom_hbond_atom_site_label_D
_geom_hbond_atom_site_label_H
_geom_hbond_atom_site_label_A
_geom_hbond_site_symmetry_A
_geom_hbond_distance_DH
_geom_hbond_distance_HA
_geom_hbond_distance_DA
_geom_hbond_angle_DHA
_geom_hbond_publ_flag
O4 H4A O7 2_666 0.85 1.94 2.779(2) 169 yes
O4 H4B O2 1_555 0.85 2.00 2.777(2) 151 yes
O5 H5A O8 1_465 0.85 1.97 2.768(2) 156 yes
O5 H5B O3 2_566 0.85 2.02 2.821(2) 156 yes
O6 H6A O7 2_566 0.85 1.89 2.742(2) 178 yes
O6 H6B O3 1_555 0.85 2.31 3.118(3) 158 yes
O7 H7A O1 2_656 0.85 1.96 2.777(2) 160 yes
O7 H7B O8 1_555 0.85 2.15 2.957(2) 157 yes
O8 H8A O1 1_555 0.85 2.12 2.953(2) 167 yes
O8 H8B O3 1_655 0.85 2.23 2.914(2) 137 yes
